data_7029016
loop_
_publ_author_name
'Wang, Lingfang'
'Ro\,sca, Sorin-Claudiu'
'Poirier, Valentin'
'Sinbandhit, Sourisak'
'Dorcet, Vincent'
'Roisnel, Thierry'
'Carpentier, Jean-Fran\,cois'
'Sarazin, Yann'

_publ_section_title
;
 Stable divalent germanium, tin and lead amino(ether)-phenolate monomeric
 complexes: structural features, inclusion heterobimetallic complexes, and
 ROP catalysis.
;
_journal_issue 11
_journal_name_full 'Dalton transactions (Cambridge, England : 2003)'
_journal_page_first 4268
_journal_page_last 4286
_journal_paper_doi 10.1039/c3dt51681d
_journal_volume 43
_journal_year 2014
_chemical_compound_source 'synthesis as described'
_chemical_formula_moiety 'C25 H42 Cl N O5 Sn'
_chemical_formula_sum 'C25 H42 Cl N O5 Sn'
_chemical_formula_weight 590.74
_chemical_name_systematic
;
 ?
;
_space_group_IT_number 14
_symmetry_cell_setting monoclinic
_symmetry_Int_Tables_number 14
_symmetry_space_group_name_Hall '-P 2yn'
_symmetry_space_group_name_H-M 'P 1 21/n 1'
_atom_sites_solution_hydrogens geom
_atom_sites_solution_primary direct
_atom_sites_solution_secondary difmap
_audit_conform_dict_location ftp://ftp.iucr.org/pub/cif_core.dic
_audit_conform_dict_name cif_core.dic
_audit_conform_dict_version 2.3
_audit_creation_date 2013-04-23T11:26:58-00:00
_audit_creation_method 'WinGX routine CIF_UPDATE'
_cell_angle_alpha 90
_cell_angle_beta 111.8890(10)
_cell_angle_gamma 90
_cell_formula_units_Z 4
_cell_length_a 14.4474(6)
_cell_length_b 10.9372(5)
_cell_length_c 18.6881(7)
_cell_measurement_reflns_used 7979
_cell_measurement_temperature 150(2)
_cell_measurement_theta_max 27.49
_cell_measurement_theta_min 2.2
_cell_measurement_wavelength 0.71073
_cell_volume 2740.1(2)
_computing_cell_refinement 'Bruker APEX2 (Bruker, 2006)'
_computing_data_collection 'Bruker APEX2 (Bruker, 2006)'
_computing_data_reduction 'Bruker APEX2 (Bruker, 2006)'
_computing_molecular_graphics 'Ortep-3 for Windows (Farrugia, 1997)'
_computing_publication_material
;
           WinGX publication routines (Farrugia, 2012),
           CRYSCAL (T. Roisnel, local program)
;
_computing_structure_refinement 'SHELXL-97 (Sheldrick, 1997)'
_computing_structure_solution 'SIR97 (Altomare et al., 1999)'
_diffrn_ambient_temperature 150(2)
_diffrn_detector 'CCD plate'
_diffrn_measured_fraction_theta_full 0.996
_diffrn_measured_fraction_theta_max 0.996
_diffrn_measurement_device_type 'APEXII, Bruker-AXS'
_diffrn_measurement_method 'CCD rotation images, thin slices'
_diffrn_radiation_monochromator graphite
_diffrn_radiation_probe x-ray
_diffrn_radiation_type MoK\a
_diffrn_radiation_wavelength 0.71073
_diffrn_reflns_av_R_equivalents 0.0435
_diffrn_reflns_av_unetI/netI 0.0423
_diffrn_reflns_limit_h_max 18
_diffrn_reflns_limit_h_min -18
_diffrn_reflns_limit_k_max 14
_diffrn_reflns_limit_k_min -12
_diffrn_reflns_limit_l_max 24
_diffrn_reflns_limit_l_min -17
_diffrn_reflns_number 22244
_diffrn_reflns_theta_full 27.48
_diffrn_reflns_theta_max 27.48
_diffrn_reflns_theta_min 2.91
_exptl_absorpt_coefficient_mu 1.063
_exptl_absorpt_correction_T_max 0.918
_exptl_absorpt_correction_T_min 0.701
_exptl_absorpt_correction_type multi-scan
_exptl_absorpt_process_details
;
  [Sheldrick, G.M. (2002). SADABS Bruker AXS Inc., Madison, Wisconsin, USA]
;
_exptl_crystal_colour colourless
_exptl_crystal_density_diffrn 1.432
_exptl_crystal_density_method 'not measured'
_exptl_crystal_description board
_exptl_crystal_F_000 1224
_exptl_crystal_size_max 0.56
_exptl_crystal_size_mid 0.18
_exptl_crystal_size_min 0.08
_refine_diff_density_max 1.418
_refine_diff_density_min -0.574
_refine_diff_density_rms 0.079
_refine_ls_extinction_method none
_refine_ls_goodness_of_fit_ref 1.024
_refine_ls_hydrogen_treatment constr
_refine_ls_matrix_type full
_refine_ls_number_parameters 304
_refine_ls_number_reflns 6259
_refine_ls_number_restraints 0
_refine_ls_restrained_S_all 1.024
_refine_ls_R_factor_all 0.0384
_refine_ls_R_factor_gt 0.0307
_refine_ls_shift/su_max 0.011
_refine_ls_shift/su_mean 0.001
_refine_ls_structure_factor_coef Fsqd
_refine_ls_weighting_details 'calc w=1/[\s^2^(Fo^2^)+(0.0283P)^2^+1.9296P] where P=(Fo^2^+2Fc^2^)/3'
_refine_ls_weighting_scheme calc
_refine_ls_wR_factor_gt 0.0707
_refine_ls_wR_factor_ref 0.0748
_reflns_number_gt 5399
_reflns_number_total 6259
_reflns_threshold_expression >2sigma(I)
_cod_data_source_file c3dt51681d.txt
_cod_data_source_block WLF021
_cod_original_sg_symbol_H-M 'P 21/n'
_cod_database_code 7029016

loop_
_symmetry_equiv_pos_as_xyz
'x, y, z'
'-x+1/2, y+1/2, -z+1/2'
'-x, -y, -z'
'x-1/2, -y-1/2, z-1/2'

loop_
_atom_site_label
_atom_site_type_symbol
_atom_site_fract_x
_atom_site_fract_y
_atom_site_fract_z
_atom_site_U_iso_or_equiv
_atom_site_adp_type
_atom_site_occupancy
_atom_site_symmetry_multiplicity
_atom_site_calc_flag
_atom_site_refinement_flags
Sn1 Sn 0.067938(11) 0.059988(15) 0.616618(8) 0.01946(6) Uani 1 1 d .
Cl2 Cl 0.04779(4) -0.16121(6) 0.63243(3) 0.02867(14) Uani 1 1 d .
N1 N 0.19506(13) 0.09542(17) 0.73786(10) 0.0160(4) Uani 1 1 d .
C2 C 0.23586(16) -0.0139(2) 0.78675(12) 0.0177(4) Uani 1 1 d .
H2A H 0.2652 -0.069 0.7588 0.021 Uiso 1 1 calc R
H2B H 0.1799 -0.0582 0.7935 0.021 Uiso 1 1 calc R
C3 C 0.31482(17) 0.0119(2) 0.86642(13) 0.0227(5) Uani 1 1 d .
H3A H 0.3668 0.0675 0.8624 0.027 Uiso 1 1 calc R
H3B H 0.2842 0.0501 0.9003 0.027 Uiso 1 1 calc R
O4 O 0.35674(13) -0.10417(16) 0.89617(9) 0.0260(4) Uani 1 1 d .
C5 C 0.39573(18) -0.1127(2) 0.97855(13) 0.0264(5) Uani 1 1 d .
H5A H 0.4143 -0.03 1.0008 0.032 Uiso 1 1 calc R
H5B H 0.4569 -0.1634 0.9956 0.032 Uiso 1 1 calc R
C6 C 0.32192(19) -0.1677(3) 1.00826(15) 0.0317(6) Uani 1 1 d .
H6A H 0.2918 -0.2419 0.9782 0.038 Uiso 1 1 calc R
H6B H 0.3559 -0.1916 1.063 0.038 Uiso 1 1 calc R
O7 O 0.24603(15) -0.07992(18) 1.00135(12) 0.0376(5) Uani 1 1 d .
C8 C 0.1638(2) -0.1313(3) 1.01459(17) 0.0486(8) Uani 1 1 d .
H8A H 0.1331 -0.0679 1.0365 0.058 Uiso 1 1 calc R
H8B H 0.1879 -0.198 1.0529 0.058 Uiso 1 1 calc R
C9 C 0.0886(2) -0.1796(3) 0.94432(18) 0.0495(8) Uani 1 1 d .
H9A H 0.12 -0.2347 0.9178 0.059 Uiso 1 1 calc R
H9B H 0.038 -0.2266 0.9567 0.059 Uiso 1 1 calc R
O10 O 0.04240(15) -0.0764(2) 0.89518(11) 0.0455(5) Uani 1 1 d .
C11 C -0.0197(2) -0.1124(3) 0.82148(16) 0.0411(7) Uani 1 1 d .
H11A H -0.0752 -0.1624 0.8246 0.049 Uiso 1 1 calc R
H11B H 0.0184 -0.1633 0.7982 0.049 Uiso 1 1 calc R
C12 C -0.06075(18) -0.0033(3) 0.77195(15) 0.0327(6) Uani 1 1 d .
H12A H -0.1172 -0.0298 0.7253 0.039 Uiso 1 1 calc R
H12B H -0.0875 0.0541 0.8004 0.039 Uiso 1 1 calc R
O13 O 0.00954(13) 0.06077(16) 0.74844(10) 0.0271(4) Uani 1 1 d .
C14 C 0.08006(17) 0.1322(2) 0.80821(13) 0.0232(5) Uani 1 1 d .
H14A H 0.1166 0.0799 0.8531 0.028 Uiso 1 1 calc R
H14B H 0.0453 0.1974 0.8253 0.028 Uiso 1 1 calc R
C15 C 0.15166(17) 0.1879(2) 0.77557(13) 0.0210(5) Uani 1 1 d .
H15A H 0.1162 0.2512 0.7372 0.025 Uiso 1 1 calc R
H15B H 0.2065 0.2286 0.8177 0.025 Uiso 1 1 calc R
C21 C 0.27270(16) 0.1596(2) 0.71594(12) 0.0187(5) Uani 1 1 d .
H21A H 0.2396 0.2229 0.6769 0.022 Uiso 1 1 calc R
H21B H 0.3201 0.2014 0.762 0.022 Uiso 1 1 calc R
C22 C 0.32985(16) 0.0758(2) 0.68421(12) 0.0181(5) Uani 1 1 d .
C23 C 0.43226(17) 0.0592(2) 0.72427(13) 0.0208(5) Uani 1 1 d .
H23 H 0.4639 0.099 0.7725 0.025 Uiso 1 1 calc R
C24 C 0.48896(16) -0.0139(2) 0.69548(13) 0.0214(5) Uani 1 1 d .
C25 C 0.43958(18) -0.0658(2) 0.62285(13) 0.0221(5) Uani 1 1 d .
H25 H 0.4779 -0.1121 0.6009 0.026 Uiso 1 1 calc R
C26 C 0.33681(17) -0.0539(2) 0.58025(12) 0.0204(5) Uani 1 1 d .
C27 C 0.28117(16) 0.0171(2) 0.61309(12) 0.0189(5) Uani 1 1 d .
C28 C 0.59985(18) -0.0351(2) 0.74349(15) 0.0272(6) Uani 1 1 d .
C29 C 0.6097(2) -0.0939(3) 0.82064(15) 0.0407(7) Uani 1 1 d .
H29A H 0.5759 -0.0427 0.8464 0.061 Uiso 1 1 calc R
H29B H 0.6805 -0.1013 0.8535 0.061 Uiso 1 1 calc R
H29C H 0.5791 -0.1753 0.8112 0.061 Uiso 1 1 calc R
C30 C 0.6560(2) 0.0875(3) 0.75948(17) 0.0387(7) Uani 1 1 d .
H30A H 0.6496 0.126 0.7105 0.058 Uiso 1 1 calc R
H30B H 0.7267 0.0732 0.7904 0.058 Uiso 1 1 calc R
H30C H 0.6276 0.1416 0.7878 0.058 Uiso 1 1 calc R
C31 C 0.64936(19) -0.1210(3) 0.70351(17) 0.0382(7) Uani 1 1 d .
H31A H 0.615 -0.2 0.6939 0.057 Uiso 1 1 calc R
H31B H 0.7195 -0.1328 0.7367 0.057 Uiso 1 1 calc R
H31C H 0.6452 -0.0849 0.6544 0.057 Uiso 1 1 calc R
C32 C 0.28661(18) -0.1152(2) 0.50129(12) 0.0245(5) Uani 1 1 d .
C33 C 0.21187(19) -0.2115(3) 0.50603(14) 0.0305(6) Uani 1 1 d .
H33A H 0.248 -0.2795 0.5387 0.046 Uiso 1 1 calc R
H33B H 0.1729 -0.242 0.4542 0.046 Uiso 1 1 calc R
H33C H 0.1669 -0.1745 0.5283 0.046 Uiso 1 1 calc R
C34 C 0.2329(2) -0.0188(3) 0.44005(14) 0.0357(7) Uani 1 1 d .
H34A H 0.1801 0.0198 0.4532 0.054 Uiso 1 1 calc R
H34B H 0.2035 -0.0583 0.3895 0.054 Uiso 1 1 calc R
H34C H 0.2809 0.0434 0.4384 0.054 Uiso 1 1 calc R
C35 C 0.3621(2) -0.1809(3) 0.47464(15) 0.0380(7) Uani 1 1 d .
H35A H 0.4111 -0.1219 0.471 0.057 Uiso 1 1 calc R
H35B H 0.327 -0.2182 0.424 0.057 Uiso 1 1 calc R
H35C H 0.3963 -0.2447 0.512 0.057 Uiso 1 1 calc R
O36 O 0.18187(12) 0.03348(15) 0.57619(9) 0.0221(4) Uani 1 1 d .

loop_
_atom_site_aniso_label
_atom_site_aniso_U_11
_atom_site_aniso_U_22
_atom_site_aniso_U_33
_atom_site_aniso_U_23
_atom_site_aniso_U_13
_atom_site_aniso_U_12
Sn1 0.01487(9) 0.02055(10) 0.02009(9) 0.00190(6) 0.00319(6) 0.00273(6)
Cl2 0.0287(3) 0.0223(3) 0.0288(3) -0.0012(2) 0.0036(2) -0.0034(2)
N1 0.0180(9) 0.0125(9) 0.0182(9) 0.0001(7) 0.0075(7) 0.0006(7)
C2 0.0187(11) 0.0140(12) 0.0201(10) 0.0007(9) 0.0068(9) 0.0006(8)
C3 0.0248(12) 0.0191(13) 0.0204(11) 0.0014(9) 0.0038(9) 0.0002(9)
O4 0.0341(10) 0.0210(9) 0.0190(8) 0.0024(7) 0.0053(7) 0.0073(7)
C5 0.0245(12) 0.0289(15) 0.0201(11) 0.0048(10) 0.0019(9) 0.0003(10)
C6 0.0356(14) 0.0291(16) 0.0298(13) 0.0090(11) 0.0116(11) 0.0049(11)
O7 0.0339(11) 0.0393(12) 0.0445(11) 0.0085(9) 0.0203(9) 0.0036(8)
C8 0.0393(17) 0.070(2) 0.0426(16) 0.0232(16) 0.0220(14) 0.0093(16)
C9 0.0408(17) 0.053(2) 0.0512(18) 0.0230(16) 0.0130(14) -0.0075(15)
O10 0.0364(11) 0.0564(15) 0.0358(11) 0.0122(10) 0.0042(9) -0.0121(10)
C11 0.0286(14) 0.0454(19) 0.0470(17) 0.0089(14) 0.0115(13) -0.0077(13)
C12 0.0175(12) 0.0447(18) 0.0338(14) 0.0071(12) 0.0073(10) -0.0053(11)
O13 0.0216(9) 0.0337(11) 0.0255(8) -0.0010(7) 0.0082(7) -0.0051(7)
C14 0.0221(12) 0.0227(14) 0.0268(12) -0.0037(10) 0.0116(10) 0.0003(9)
C15 0.0235(11) 0.0152(12) 0.0259(11) -0.0034(9) 0.0110(9) 0.0006(9)
C21 0.0194(11) 0.0164(12) 0.0214(10) 0.0013(9) 0.0089(9) -0.0023(9)
C22 0.0172(11) 0.0198(13) 0.0179(10) 0.0025(9) 0.0072(8) -0.0005(8)
C23 0.0185(11) 0.0248(14) 0.0179(10) 0.0008(9) 0.0053(9) -0.0039(9)
C24 0.0171(11) 0.0250(13) 0.0222(11) 0.0066(10) 0.0074(9) -0.0004(9)
C25 0.0227(12) 0.0246(14) 0.0225(11) 0.0058(9) 0.0125(9) 0.0048(9)
C26 0.0234(12) 0.0230(13) 0.0158(10) 0.0044(9) 0.0084(9) 0.0027(9)
C27 0.0180(11) 0.0196(12) 0.0186(10) 0.0044(9) 0.0062(9) 0.0006(9)
C28 0.0161(11) 0.0335(15) 0.0303(13) 0.0093(11) 0.0066(10) 0.0015(10)
C29 0.0235(13) 0.059(2) 0.0322(14) 0.0193(14) 0.0022(11) 0.0018(13)
C30 0.0218(13) 0.0432(18) 0.0477(17) 0.0048(14) 0.0088(12) -0.0033(12)
C31 0.0204(13) 0.0443(18) 0.0510(17) 0.0052(14) 0.0144(12) 0.0064(12)
C32 0.0250(12) 0.0322(15) 0.0155(10) 0.0006(10) 0.0065(9) 0.0071(10)
C33 0.0340(14) 0.0327(16) 0.0215(11) -0.0077(11) 0.0067(10) 0.0003(11)
C34 0.0434(16) 0.0454(18) 0.0182(12) 0.0075(12) 0.0112(11) 0.0116(13)
C35 0.0419(16) 0.0504(19) 0.0254(12) -0.0043(12) 0.0167(12) 0.0106(14)
O36 0.0179(8) 0.0280(10) 0.0178(7) -0.0002(7) 0.0038(6) 0.0028(7)

loop_
_atom_type_symbol
_atom_type_description
_atom_type_scat_dispersion_real
_atom_type_scat_dispersion_imag
_atom_type_scat_source
C C 0.0033 0.0016 'International Tables Vol C Tables 4.2.6.8 and 6.1.1.4'
H H 0 0 'International Tables Vol C Tables 4.2.6.8 and 6.1.1.4'
N N 0.0061 0.0033 'International Tables Vol C Tables 4.2.6.8 and 6.1.1.4'
O O 0.0106 0.006 'International Tables Vol C Tables 4.2.6.8 and 6.1.1.4'
Cl Cl 0.1484 0.1585 'International Tables Vol C Tables 4.2.6.8 and 6.1.1.4'
Sn Sn -0.6537 1.4246 'International Tables Vol C Tables 4.2.6.8 and 6.1.1.4'

loop_
_geom_angle_atom_site_label_1
_geom_angle_atom_site_label_2
_geom_angle_atom_site_label_3
_geom_angle
O36 Sn1 N1 86.17(6)
O36 Sn1 Cl2 92.96(5)
N1 Sn1 Cl2 97.50(5)
C2 N1 C15 113.20(17)
C2 N1 C21 112.18(17)
C15 N1 C21 107.38(17)
C2 N1 Sn1 116.54(13)
C15 N1 Sn1 104.51(12)
C21 N1 Sn1 102.00(12)
N1 C2 C3 115.55(19)
N1 C2 H2A 108.4
C3 C2 H2A 108.4
N1 C2 H2B 108.4
C3 C2 H2B 108.4
H2A C2 H2B 107.5
O4 C3 C2 105.63(18)
O4 C3 H3A 110.6
C2 C3 H3A 110.6
O4 C3 H3B 110.6
C2 C3 H3B 110.6
H3A C3 H3B 108.7
C3 O4 C5 114.63(18)
O4 C5 C6 112.0(2)
O4 C5 H5A 109.2
C6 C5 H5A 109.2
O4 C5 H5B 109.2
C6 C5 H5B 109.2
H5A C5 H5B 107.9
O7 C6 C5 109.0(2)
O7 C6 H6A 109.9
C5 C6 H6A 109.9
O7 C6 H6B 109.9
C5 C6 H6B 109.9
H6A C6 H6B 108.3
C8 O7 C6 112.5(2)
O7 C8 C9 112.2(2)
O7 C8 H8A 109.2
C9 C8 H8A 109.2
O7 C8 H8B 109.2
C9 C8 H8B 109.2
H8A C8 H8B 107.9
O10 C9 C8 107.5(3)
O10 C9 H9A 110.2
C8 C9 H9A 110.2
O10 C9 H9B 110.2
C8 C9 H9B 110.2
H9A C9 H9B 108.5
C11 O10 C9 112.4(2)
O10 C11 C12 110.4(3)
O10 C11 H11A 109.6
C12 C11 H11A 109.6
O10 C11 H11B 109.6
C12 C11 H11B 109.6
H11A C11 H11B 108.1
O13 C12 C11 114.8(2)
O13 C12 H12A 108.6
C11 C12 H12A 108.6
O13 C12 H12B 108.6
C11 C12 H12B 108.6
H12A C12 H12B 107.6
C12 O13 C14 114.08(18)
O13 C14 C15 107.48(18)
O13 C14 H14A 110.2
C15 C14 H14A 110.2
O13 C14 H14B 110.2
C15 C14 H14B 110.2
H14A C14 H14B 108.5
N1 C15 C14 112.79(19)
N1 C15 H15A 109
C14 C15 H15A 109
N1 C15 H15B 109
C14 C15 H15B 109
H15A C15 H15B 107.8
C22 C21 N1 113.58(18)
C22 C21 H21A 108.8
N1 C21 H21A 108.8
C22 C21 H21B 108.8
N1 C21 H21B 108.8
H21A C21 H21B 107.7
C23 C22 C27 120.2(2)
C23 C22 C21 119.8(2)
C27 C22 C21 119.92(19)
C24 C23 C22 121.8(2)
C24 C23 H23 119.1
C22 C23 H23 119.1
C23 C24 C25 116.7(2)
C23 C24 C28 119.9(2)
C25 C24 C28 123.4(2)
C24 C25 C26 124.2(2)
C24 C25 H25 117.9
C26 C25 H25 117.9
C25 C26 C27 117.2(2)
C25 C26 C32 121.6(2)
C27 C26 C32 121.1(2)
O36 C27 C22 118.9(2)
O36 C27 C26 121.3(2)
C22 C27 C26 119.8(2)
C31 C28 C24 112.5(2)
C31 C28 C29 107.7(2)
C24 C28 C29 108.9(2)
C31 C28 C30 108.7(2)
C24 C28 C30 110.0(2)
C29 C28 C30 109.0(2)
C28 C29 H29A 109.5
C28 C29 H29B 109.5
H29A C29 H29B 109.5
C28 C29 H29C 109.5
H29A C29 H29C 109.5
H29B C29 H29C 109.5
C28 C30 H30A 109.5
C28 C30 H30B 109.5
H30A C30 H30B 109.5
C28 C30 H30C 109.5
H30A C30 H30C 109.5
H30B C30 H30C 109.5
C28 C31 H31A 109.5
C28 C31 H31B 109.5
H31A C31 H31B 109.5
C28 C31 H31C 109.5
H31A C31 H31C 109.5
H31B C31 H31C 109.5
C33 C32 C26 109.57(19)
C33 C32 C34 110.1(2)
C26 C32 C34 110.0(2)
C33 C32 C35 107.3(2)
C26 C32 C35 112.2(2)
C34 C32 C35 107.6(2)
C32 C33 H33A 109.5
C32 C33 H33B 109.5
H33A C33 H33B 109.5
C32 C33 H33C 109.5
H33A C33 H33C 109.5
H33B C33 H33C 109.5
C32 C34 H34A 109.5
C32 C34 H34B 109.5
H34A C34 H34B 109.5
C32 C34 H34C 109.5
H34A C34 H34C 109.5
H34B C34 H34C 109.5
C32 C35 H35A 109.5
C32 C35 H35B 109.5
H35A C35 H35B 109.5
C32 C35 H35C 109.5
H35A C35 H35C 109.5
H35B C35 H35C 109.5
C27 O36 Sn1 131.98(14)

loop_
_geom_bond_atom_site_label_1
_geom_bond_atom_site_label_2
_geom_bond_distance
Sn1 O36 2.0716(16)
Sn1 N1 2.3568(17)
Sn1 Cl2 2.4676(7)
N1 C2 1.487(3)
N1 C15 1.498(3)
N1 C21 1.504(3)
C2 C3 1.527(3)
C2 H2A 0.99
C2 H2B 0.99
C3 O4 1.427(3)
C3 H3A 0.99
C3 H3B 0.99
O4 C5 1.432(3)
C5 C6 1.500(3)
C5 H5A 0.99
C5 H5B 0.99
C6 O7 1.427(3)
C6 H6A 0.99
C6 H6B 0.99
O7 C8 1.416(3)
C8 C9 1.456(4)
C8 H8A 0.99
C8 H8B 0.99
C9 O10 1.451(4)
C9 H9A 0.99
C9 H9B 0.99
O10 C11 1.391(3)
C11 C12 1.491(4)
C11 H11A 0.99
C11 H11B 0.99
C12 O13 1.431(3)
C12 H12A 0.99
C12 H12B 0.99
O13 C14 1.431(3)
C14 C15 1.511(3)
C14 H14A 0.99
C14 H14B 0.99
C15 H15A 0.99
C15 H15B 0.99
C21 C22 1.496(3)
C21 H21A 0.99
C21 H21B 0.99
C22 C23 1.399(3)
C22 C27 1.406(3)
C23 C24 1.389(3)
C23 H23 0.95
C24 C25 1.397(3)
C24 C28 1.534(3)
C25 C26 1.405(3)
C25 H25 0.95
C26 C27 1.412(3)
C26 C32 1.535(3)
C27 O36 1.352(3)
C28 C31 1.533(4)
C28 C29 1.536(4)
C28 C30 1.539(4)
C29 H29A 0.98
C29 H29B 0.98
C29 H29C 0.98
C30 H30A 0.98
C30 H30B 0.98
C30 H30C 0.98
C31 H31A 0.98
C31 H31B 0.98
C31 H31C 0.98
C32 C33 1.534(4)
C32 C34 1.537(3)
C32 C35 1.536(3)
C33 H33A 0.98
C33 H33B 0.98
C33 H33C 0.98
C34 H34A 0.98
C34 H34B 0.98
C34 H34C 0.98
C35 H35A 0.98
C35 H35B 0.98
C35 H35C 0.98

loop_
_geom_torsion_atom_site_label_1
_geom_torsion_atom_site_label_2
_geom_torsion_atom_site_label_3
_geom_torsion_atom_site_label_4
_geom_torsion
O36 Sn1 N1 C2 -87.07(15)
Cl2 Sn1 N1 C2 5.42(14)
O36 Sn1 N1 C15 147.19(14)
Cl2 Sn1 N1 C15 -120.32(13)
O36 Sn1 N1 C21 35.45(13)
Cl2 Sn1 N1 C21 127.94(12)
C15 N1 C2 C3 -56.1(2)
C21 N1 C2 C3 65.6(2)
Sn1 N1 C2 C3 -177.38(15)
N1 C2 C3 O4 -168.74(18)
C2 C3 O4 C5 -152.38(19)
C3 O4 C5 C6 96.0(3)
O4 C5 C6 O7 -73.8(3)
C5 C6 O7 C8 169.0(2)
C6 O7 C8 C9 -88.8(3)
O7 C8 C9 O10 -69.1(3)
C8 C9 O10 C11 170.6(2)
C9 O10 C11 C12 -176.7(2)
O10 C11 C12 O13 72.9(3)
C11 C12 O13 C14 -74.6(3)
C12 O13 C14 C15 177.0(2)
C2 N1 C15 C14 -49.5(2)
C21 N1 C15 C14 -173.86(18)
Sn1 N1 C15 C14 78.33(18)
O13 C14 C15 N1 -51.2(2)
C2 N1 C21 C22 49.5(2)
C15 N1 C21 C22 174.47(17)
Sn1 N1 C21 C22 -75.96(18)
N1 C21 C22 C23 -115.5(2)
N1 C21 C22 C27 66.6(3)
C27 C22 C23 C24 0.5(3)
C21 C22 C23 C24 -177.4(2)
C22 C23 C24 C25 2.8(3)
C22 C23 C24 C28 -176.6(2)
C23 C24 C25 C26 -3.7(3)
C28 C24 C25 C26 175.7(2)
C24 C25 C26 C27 1.1(3)
C24 C25 C26 C32 -178.8(2)
C23 C22 C27 O36 179.1(2)
C21 C22 C27 O36 -3.0(3)
C23 C22 C27 C26 -3.1(3)
C21 C22 C27 C26 174.8(2)
C25 C26 C27 O36 -180.0(2)
C32 C26 C27 O36 0.0(3)
C25 C26 C27 C22 2.3(3)
C32 C26 C27 C22 -177.7(2)
C23 C24 C28 C31 178.3(2)
C25 C24 C28 C31 -1.0(3)
C23 C24 C28 C29 59.0(3)
C25 C24 C28 C29 -120.3(3)
C23 C24 C28 C30 -60.3(3)
C25 C24 C28 C30 120.3(3)
C25 C26 C32 C33 115.5(2)
C27 C26 C32 C33 -64.4(3)
C25 C26 C32 C34 -123.3(2)
C27 C26 C32 C34 56.7(3)
C25 C26 C32 C35 -3.6(3)
C27 C26 C32 C35 176.4(2)
C22 C27 O36 Sn1 -32.8(3)
C26 C27 O36 Sn1 149.40(17)
N1 Sn1 O36 C27 13.1(2)
Cl2 Sn1 O36 C27 -84.2(2)
